data_7151151
loop_
_publ_author_name
'Walker, Stephen M.'
'Williams, Jodi T.'
'Russell, Alexander G.'
'Kariuki, Benson M.'
'Snaith, John S.'

_publ_section_title
;
 Stereoselective synthesis of 3,4-disubstituted and
 3,4,5-trisubstituted piperidines by Lewis acid-catalysed ene
 cyclisation of 4-aza-1,7-dienes.
;
_journal_issue 18
_journal_name_full 'Organic &amp; biomolecular chemistry'
_journal_page_first 2925
_journal_page_last 2931
_journal_paper_doi 10.1039/b708139a
_journal_volume 5
_journal_year 2007
_chemical_formula_moiety 'C20 H26 N2 O5 S, C H CL3'
_chemical_formula_sum 'C21 H27 Cl3 N2 O5 S'
_chemical_formula_weight 525.86
_chemical_name_systematic
;
?
;
_space_group_IT_number 2
_symmetry_cell_setting triclinic
_symmetry_space_group_name_Hall '-P 1'
_symmetry_space_group_name_H-M 'P -1'
_atom_sites_solution_hydrogens geom
_atom_sites_solution_primary direct
_atom_sites_solution_secondary difmap
_audit_creation_method SHELXL-97
_cell_angle_alpha 81.993(5)
_cell_angle_beta 86.709(5)
_cell_angle_gamma 78.059(4)
_cell_formula_units_Z 2
_cell_length_a 6.0833(5)
_cell_length_b 9.5865(7)
_cell_length_c 22.1903(17)
_cell_measurement_reflns_used 2208
_cell_measurement_temperature 296(2)
_cell_measurement_theta_max 70.42
_cell_measurement_theta_min 4.03
_cell_volume 1253.19(17)
_computing_cell_refinement SAINTPLUS
_computing_data_collection SMART
_computing_data_reduction SAINTPLUS
_computing_structure_refinement SHELXTL
_computing_structure_solution SHELXTL
_diffrn_ambient_temperature 296(2)
_diffrn_measured_fraction_theta_full 0.867
_diffrn_measured_fraction_theta_max 0.867
_diffrn_measurement_device_type 'Bruker Smart 6000 CCD'
_diffrn_measurement_method 'CCD scans'
_diffrn_radiation_monochromator graphite
_diffrn_radiation_source 'fine-focus sealed tube'
_diffrn_radiation_type CuK\a
_diffrn_radiation_wavelength 1.54178
_diffrn_reflns_av_R_equivalents 0.0599
_diffrn_reflns_av_sigmaI/netI 0.0988
_diffrn_reflns_limit_h_max 7
_diffrn_reflns_limit_h_min -7
_diffrn_reflns_limit_k_max 11
_diffrn_reflns_limit_k_min -10
_diffrn_reflns_limit_l_max 26
_diffrn_reflns_limit_l_min -23
_diffrn_reflns_number 8035
_diffrn_reflns_theta_full 70.42
_diffrn_reflns_theta_max 70.42
_diffrn_reflns_theta_min 4.03
_exptl_absorpt_coefficient_mu 4.383
_exptl_absorpt_correction_T_max 0.8442
_exptl_absorpt_correction_T_min 0.4744
_exptl_absorpt_correction_type empirical
_exptl_absorpt_process_details sadabs
_exptl_crystal_colour colourless
_exptl_crystal_density_diffrn 1.394
_exptl_crystal_density_method 'not measured'
_exptl_crystal_description plate
_exptl_crystal_F_000 548
_exptl_crystal_size_max 0.20
_exptl_crystal_size_mid 0.20
_exptl_crystal_size_min 0.04
_refine_diff_density_max 0.282
_refine_diff_density_min -0.292
_refine_diff_density_rms 0.059
_refine_ls_extinction_method none
_refine_ls_goodness_of_fit_ref 0.940
_refine_ls_hydrogen_treatment constr
_refine_ls_matrix_type full
_refine_ls_number_parameters 291
_refine_ls_number_reflns 4167
_refine_ls_number_restraints 0
_refine_ls_restrained_S_all 0.940
_refine_ls_R_factor_all 0.1168
_refine_ls_R_factor_gt 0.0596
_refine_ls_shift/su_max 0.000
_refine_ls_shift/su_mean 0.000
_refine_ls_structure_factor_coef Fsqd
_refine_ls_weighting_details 'calc w=1/[\s^2^(Fo^2^)+(0.0691P)^2^+0.0000P] where P=(Fo^2^+2Fc^2^)/3'
_refine_ls_weighting_scheme calc
_refine_ls_wR_factor_gt 0.1385
_refine_ls_wR_factor_ref 0.1692
_reflns_number_gt 2208
_reflns_number_total 4167
_reflns_threshold_expression >2sigma(I)
_cod_data_source_file b708139a.txt
_cod_data_source_block sw1
_cod_depositor_comments
;
The following automatic conversions were performed:
'_symmetry_cell_setting' value 'Triclinic' changed to 'triclinic'
according to '/home/saulius/struct/CIF-dictionaries/cif_core.dic'
dictionary named 'cif_core.dic' version 2.4.1 from 2010-06-29.

Automatic conversion script
Id: cif_fix_enum 1527 2010-12-29 10:47:43Z saulius 
;
_cod_original_sg_symbol_H-M P-1
_cod_database_code 7151151

loop_
_symmetry_equiv_pos_as_xyz
'x, y, z'
'-x, -y, -z'

loop_
_atom_site_label
_atom_site_type_symbol
_atom_site_fract_x
_atom_site_fract_y
_atom_site_fract_z
_atom_site_U_iso_or_equiv
_atom_site_adp_type
_atom_site_occupancy
_atom_site_symmetry_multiplicity
_atom_site_calc_flag
_atom_site_refinement_flags
_atom_site_disorder_assembly
_atom_site_disorder_group
C1 C 1.2986(7) -0.0951(4) 0.18230(18) 0.0602(11) Uani 1 1 d . . .
C2 C 1.2170(8) 0.0026(5) 0.1324(2) 0.0731(13) Uani 1 1 d . . .
H2 H 1.2638 0.0898 0.1237 0.088 Uiso 1 1 calc R . .
C3 C 1.0662(9) -0.0321(5) 0.0964(2) 0.0789(14) Uani 1 1 d . . .
H3 H 1.0145 0.0324 0.0625 0.095 Uiso 1 1 calc R . .
C4 C 0.9873(8) -0.1596(6) 0.1083(2) 0.0780(14) Uani 1 1 d . . .
C5 C 1.0746(9) -0.2543(5) 0.1581(3) 0.0842(15) Uani 1 1 d . . .
H5 H 1.0276 -0.3414 0.1671 0.101 Uiso 1 1 calc R . .
C6 C 1.2280(9) -0.2239(5) 0.1946(2) 0.0776(13) Uani 1 1 d . . .
H6 H 1.2843 -0.2901 0.2275 0.093 Uiso 1 1 calc R . .
C7 C 0.8146(9) -0.1924(6) 0.0694(2) 0.1049(18) Uani 1 1 d . . .
H7A H 0.8887 -0.2367 0.0354 0.157 Uiso 1 1 calc R . .
H7B H 0.7136 -0.1048 0.0548 0.157 Uiso 1 1 calc R . .
H7C H 0.7315 -0.2568 0.0931 0.157 Uiso 1 1 calc R . .
C8 C 1.1671(7) 0.1765(4) 0.26489(17) 0.0594(11) Uani 1 1 d . . .
H8A H 1.0402 0.1711 0.2414 0.071 Uiso 1 1 calc R . .
H8B H 1.2622 0.2314 0.2392 0.071 Uiso 1 1 calc R . .
C9 C 1.0836(6) 0.2512(4) 0.32082(16) 0.0548(10) Uani 1 1 d . . .
H9 H 1.2155 0.2542 0.3436 0.066 Uiso 1 1 calc R . .
C10 C 0.9369(6) 0.1631(4) 0.36261(17) 0.0561(10) Uani 1 1 d . . .
H10 H 0.8034 0.1600 0.3405 0.067 Uiso 1 1 calc R . .
C11 C 1.0683(7) 0.0106(4) 0.37797(17) 0.0624(11) Uani 1 1 d . . .
H11A H 0.9723 -0.0467 0.4019 0.075 Uiso 1 1 calc R . .
H11B H 1.1943 0.0118 0.4026 0.075 Uiso 1 1 calc R . .
C12 C 1.1561(7) -0.0596(4) 0.32142(17) 0.0626(11) Uani 1 1 d . . .
H12A H 1.2446 -0.1550 0.3332 0.075 Uiso 1 1 calc R . .
H12B H 1.0311 -0.0687 0.2980 0.075 Uiso 1 1 calc R . .
C13 C 0.9662(8) 0.4060(5) 0.30079(19) 0.0675(12) Uani 1 1 d . . .
C14 C 0.7493(10) 0.4311(6) 0.2714(3) 0.121(2) Uani 1 1 d . . .
H14A H 0.6925 0.5326 0.2625 0.182 Uiso 1 1 calc R . .
H14B H 0.6447 0.3884 0.2981 0.182 Uiso 1 1 calc R . .
H14C H 0.7687 0.3886 0.2342 0.182 Uiso 1 1 calc R . .
C15 C 1.0598(9) 0.5138(5) 0.3116(2) 0.0924(16) Uani 1 1 d . . .
H15A H 0.9873 0.6085 0.3003 0.111 Uiso 1 1 calc R . .
H15B H 1.1977 0.4942 0.3303 0.111 Uiso 1 1 calc R . .
C16 C 0.8603(7) 0.2350(5) 0.41982(18) 0.0665(12) Uani 1 1 d . . .
H16A H 0.9776 0.2046 0.4495 0.080 Uiso 1 1 calc R . .
H16B H 0.8414 0.3384 0.4093 0.080 Uiso 1 1 calc R . .
C17 C 0.6470(6) 0.2016(4) 0.44836(17) 0.0540(10) Uani 1 1 d . . .
C18 C 0.6582(7) 0.3423(4) 0.53390(16) 0.0518(10) Uani 1 1 d . . .
C19 C 0.3276(8) 0.3124(6) 0.5825(2) 0.0785(14) Uani 1 1 d . . .
H19A H 0.1906 0.3854 0.5809 0.094 Uiso 1 1 calc R . .
H19B H 0.3226 0.2455 0.6193 0.094 Uiso 1 1 calc R . .
C20 C 0.3523(8) 0.2360(6) 0.5281(2) 0.0914(17) Uani 1 1 d . . .
H20A H 0.3505 0.1348 0.5395 0.110 Uiso 1 1 calc R . .
H20B H 0.2332 0.2780 0.4999 0.110 Uiso 1 1 calc R . .
N1 N 1.2956(5) 0.0301(3) 0.28441(13) 0.0552(8) Uani 1 1 d . . .
N2 N 0.5672(5) 0.2556(3) 0.50205(13) 0.0505(8) Uani 1 1 d . . .
O1 O 1.5959(5) -0.1748(3) 0.26517(14) 0.0843(10) Uani 1 1 d . . .
O2 O 1.5832(5) 0.0609(3) 0.20310(13) 0.0768(9) Uani 1 1 d . . .
O3 O 0.5380(5) 0.1300(4) 0.42689(15) 0.0968(12) Uani 1 1 d . . .
O4 O 0.8312(5) 0.3819(4) 0.52440(13) 0.0804(9) Uani 1 1 d . . .
O5 O 0.5207(5) 0.3770(3) 0.58115(12) 0.0710(8) Uani 1 1 d . . .
S1 S 1.46899(18) -0.04621(12) 0.23398(5) 0.0661(4) Uani 1 1 d . . .
C21 C 0.6544(8) 0.3159(5) 0.0954(2) 0.0836(14) Uani 1 1 d . . .
H21 H 0.6760 0.2307 0.1262 0.100 Uiso 1 1 calc R . .
Cl1 Cl 0.4457(3) 0.44773(19) 0.12259(8) 0.1281(6) Uani 1 1 d . . .
Cl2 Cl 0.5760(3) 0.2674(2) 0.02907(8) 0.1304(6) Uani 1 1 d . . .
Cl3 Cl 0.9076(2) 0.37600(16) 0.08482(8) 0.1181(6) Uani 1 1 d . . .

loop_
_atom_site_aniso_label
_atom_site_aniso_U_11
_atom_site_aniso_U_22
_atom_site_aniso_U_33
_atom_site_aniso_U_23
_atom_site_aniso_U_13
_atom_site_aniso_U_12
C1 0.076(3) 0.040(2) 0.057(3) -0.007(2) 0.020(2) -0.002(2)
C2 0.097(4) 0.056(3) 0.061(3) -0.006(3) 0.017(3) -0.011(3)
C3 0.102(4) 0.070(4) 0.058(3) -0.010(3) 0.009(3) -0.005(3)
C4 0.088(4) 0.075(4) 0.073(3) -0.033(3) 0.023(3) -0.012(3)
C5 0.110(4) 0.060(3) 0.083(4) -0.021(3) 0.023(3) -0.018(3)
C6 0.099(4) 0.052(3) 0.075(3) -0.008(3) 0.017(3) -0.006(3)
C7 0.118(5) 0.109(4) 0.097(4) -0.039(4) 0.010(3) -0.031(4)
C8 0.070(3) 0.052(2) 0.049(2) -0.004(2) 0.0086(19) 0.001(2)
C9 0.060(2) 0.058(3) 0.044(2) -0.012(2) 0.0042(18) -0.0062(19)
C10 0.056(2) 0.066(3) 0.049(2) -0.016(2) 0.0077(18) -0.015(2)
C11 0.068(3) 0.070(3) 0.048(2) -0.001(2) 0.0119(19) -0.018(2)
C12 0.069(3) 0.058(3) 0.057(3) -0.004(2) 0.011(2) -0.010(2)
C13 0.080(3) 0.059(3) 0.056(3) -0.014(2) 0.017(2) 0.001(2)
C14 0.117(5) 0.093(4) 0.135(5) -0.022(4) -0.036(4) 0.036(4)
C15 0.115(4) 0.061(3) 0.098(4) -0.012(3) 0.033(3) -0.019(3)
C16 0.069(3) 0.085(3) 0.052(2) -0.022(2) 0.015(2) -0.024(2)
C17 0.051(2) 0.062(3) 0.051(2) -0.018(2) 0.0001(18) -0.0093(19)
C18 0.049(2) 0.066(3) 0.041(2) -0.013(2) 0.0023(18) -0.008(2)
C19 0.065(3) 0.112(4) 0.062(3) -0.023(3) 0.018(2) -0.022(3)
C20 0.071(3) 0.113(4) 0.107(4) -0.061(3) 0.039(3) -0.039(3)
N1 0.057(2) 0.050(2) 0.0508(19) -0.0027(16) 0.0121(15) -0.0003(15)
N2 0.0466(18) 0.058(2) 0.0500(19) -0.0166(16) 0.0081(14) -0.0130(15)
O1 0.073(2) 0.065(2) 0.094(2) 0.0029(17) 0.0056(17) 0.0214(16)
O2 0.0664(19) 0.074(2) 0.083(2) -0.0049(17) 0.0292(16) -0.0102(15)
O3 0.075(2) 0.140(3) 0.104(2) -0.080(2) 0.0285(18) -0.053(2)
O4 0.066(2) 0.112(3) 0.080(2) -0.0460(19) 0.0151(16) -0.0406(18)
O5 0.0607(18) 0.100(2) 0.0590(18) -0.0357(17) 0.0112(14) -0.0193(16)
S1 0.0632(7) 0.0591(7) 0.0658(7) -0.0049(6) 0.0142(5) 0.0043(5)
C21 0.080(3) 0.080(3) 0.091(4) -0.005(3) -0.007(3) -0.017(3)
Cl1 0.0930(11) 0.1440(14) 0.1377(14) -0.0363(11) 0.0102(9) 0.0065(10)
Cl2 0.1541(15) 0.1413(15) 0.1036(12) -0.0265(10) -0.0294(10) -0.0337(12)
Cl3 0.0859(10) 0.0967(11) 0.1762(16) -0.0265(10) 0.0110(9) -0.0266(8)

loop_
_atom_type_symbol
_atom_type_description
_atom_type_scat_dispersion_real
_atom_type_scat_dispersion_imag
_atom_type_scat_source
C C 0.0181 0.0091 'International Tables Vol C Tables 4.2.6.8 and 6.1.1.4'
H H 0.0000 0.0000 'International Tables Vol C Tables 4.2.6.8 and 6.1.1.4'
N N 0.0311 0.0180 'International Tables Vol C Tables 4.2.6.8 and 6.1.1.4'
O O 0.0492 0.0322 'International Tables Vol C Tables 4.2.6.8 and 6.1.1.4'
S S 0.3331 0.5567 'International Tables Vol C Tables 4.2.6.8 and 6.1.1.4'
Cl Cl 0.3639 0.7018 'International Tables Vol C Tables 4.2.6.8 and 6.1.1.4'

loop_
_geom_angle_atom_site_label_1
_geom_angle_atom_site_label_2
_geom_angle_atom_site_label_3
_geom_angle
_geom_angle_site_symmetry_1
_geom_angle_site_symmetry_3
_geom_angle_publ_flag
C6 C1 C2 119.9(5) . . ?
C6 C1 S1 120.0(4) . . ?
C2 C1 S1 119.8(4) . . ?
C3 C2 C1 118.7(4) . . ?
C2 C3 C4 122.8(5) . . ?
C5 C4 C3 116.5(5) . . ?
C5 C4 C7 121.7(5) . . ?
C3 C4 C7 121.7(5) . . ?
C6 C5 C4 122.1(5) . . ?
C5 C6 C1 119.9(5) . . ?
N1 C8 C9 109.6(3) . . ?
C13 C9 C8 109.7(3) . . ?
C13 C9 C10 113.9(3) . . ?
C8 C9 C10 110.2(3) . . ?
C11 C10 C16 112.0(3) . . ?
C11 C10 C9 109.1(3) . . ?
C16 C10 C9 110.2(3) . . ?
C10 C11 C12 112.5(3) . . ?
N1 C12 C11 108.8(3) . . ?
C15 C13 C14 122.1(5) . . ?
C15 C13 C9 119.6(5) . . ?
C14 C13 C9 118.3(5) . . ?
C17 C16 C10 114.0(3) . . ?
O3 C17 N2 117.9(4) . . ?
O3 C17 C16 123.1(4) . . ?
N2 C17 C16 119.0(3) . . ?
O4 C18 O5 122.2(4) . . ?
O4 C18 N2 128.7(3) . . ?
O5 C18 N2 109.1(3) . . ?
O5 C19 C20 105.9(3) . . ?
N2 C20 C19 103.5(4) . . ?
C12 N1 C8 111.9(3) . . ?
C12 N1 S1 116.9(2) . . ?
C8 N1 S1 116.9(2) . . ?
C18 N2 C17 128.4(3) . . ?
C18 N2 C20 110.8(3) . . ?
C17 N2 C20 120.5(3) . . ?
C18 O5 C19 110.5(3) . . ?
O1 S1 O2 119.46(19) . . ?
O1 S1 N1 106.74(17) . . ?
O2 S1 N1 107.15(17) . . ?
O1 S1 C1 107.9(2) . . ?
O2 S1 C1 109.2(2) . . ?
N1 S1 C1 105.62(17) . . ?
Cl2 C21 Cl1 111.1(3) . . ?
Cl2 C21 Cl3 111.1(3) . . ?
Cl1 C21 Cl3 110.0(3) . . ?

loop_
_geom_bond_atom_site_label_1
_geom_bond_atom_site_label_2
_geom_bond_distance
_geom_bond_site_symmetry_2
_geom_bond_publ_flag
C1 C6 1.377(6) . ?
C1 C2 1.389(6) . ?
C1 S1 1.760(5) . ?
C2 C3 1.370(7) . ?
C3 C4 1.390(6) . ?
C4 C5 1.384(7) . ?
C4 C7 1.505(7) . ?
C5 C6 1.369(7) . ?
C8 N1 1.477(4) . ?
C8 C9 1.529(5) . ?
C9 C13 1.524(6) . ?
C9 C10 1.539(5) . ?
C10 C11 1.517(5) . ?
C10 C16 1.532(5) . ?
C11 C12 1.524(5) . ?
C12 N1 1.470(5) . ?
C13 C15 1.333(6) . ?
C13 C14 1.466(7) . ?
C16 C17 1.486(5) . ?
C17 O3 1.206(4) . ?
C17 N2 1.387(5) . ?
C18 O4 1.189(4) . ?
C18 O5 1.338(4) . ?
C18 N2 1.377(5) . ?
C19 O5 1.434(5) . ?
C19 C20 1.481(6) . ?
C20 N2 1.436(5) . ?
N1 S1 1.635(3) . ?
O1 S1 1.423(3) . ?
O2 S1 1.432(3) . ?
C21 Cl2 1.725(5) . ?
C21 Cl1 1.741(5) . ?
C21 Cl3 1.746(5) . ?
